data_2205332
loop_
_publ_author_name
'G. Y. S. K. Swamy'
'K. Ravikumar'
'P. Narender'
'V. Jayathirtha Rao'

_publ_section_title
;
 2-[(2-Chloro-5-phenyl-3-pyridinyl)(hydroxy)methyl]acrylonitrile
;
_journal_issue 3
_journal_name_full 'Acta Crystallographica Section E'
_journal_page_first o706
_journal_page_last o707
_journal_paper_doi 10.1107/S1600536805004551
_journal_volume 61
_journal_year 2005
_chemical_formula_iupac 'C15 H11 Cl N2 O'
_chemical_formula_moiety 'C15 H11 Cl N2 O'
_chemical_formula_sum 'C15 H11 Cl N2 O'
_chemical_formula_weight 270.71
_chemical_name_systematic
;
2-[(2-Chloro-5-phenyl-3-pyridinyl)(hydroxy)methyl]acrylonitrile
;
_space_group_IT_number 14
_symmetry_cell_setting monoclinic
_symmetry_space_group_name_Hall '-P 2yn'
_symmetry_space_group_name_H-M 'P 1 21/n 1'
_atom_sites_solution_hydrogens geom
_atom_sites_solution_primary direct
_atom_sites_solution_secondary difmap
_audit_creation_method SHELXL-97
_cell_angle_alpha 90.00
_cell_angle_beta 100.2610(10)
_cell_angle_gamma 90.00
_cell_formula_units_Z 4
_cell_length_a 6.6461(5)
_cell_length_b 14.2172(10)
_cell_length_c 14.9057(10)
_cell_measurement_reflns_used 6876
_cell_measurement_temperature 273(2)
_cell_measurement_theta_max 55.83
_cell_measurement_theta_min 5.55
_cell_volume 1385.90(17)
_computing_cell_refinement 'SAINT (Bruker, 2001)'
_computing_data_collection 'SMART (Bruker, 2001)'
_computing_data_reduction SAINT
_computing_molecular_graphics 'ORTEP-3 (Farrugia, 1997) and PLATON (Spek, 2003)'
_computing_publication_material 'SHELXL97 and PARST (Nardelli, 1995)'
_computing_structure_refinement 'SHELXL97 (Sheldrick, 1997)'
_computing_structure_solution 'SHELXS97 (Sheldrick, 1997)'
_diffrn_ambient_temperature 273(2)
_diffrn_measured_fraction_theta_full 0.997
_diffrn_measured_fraction_theta_max 0.963
_diffrn_measurement_device 'Bruker SMART APEX'
_diffrn_measurement_device_type 'Bruker SMART APEX CCD area-detector'
_diffrn_measurement_method \w
_diffrn_radiation_monochromator graphite
_diffrn_radiation_source 'fine-focus sealed tube'
_diffrn_radiation_type MoK\a
_diffrn_radiation_wavelength 0.71073
_diffrn_reflns_av_R_equivalents 0.0199
_diffrn_reflns_av_sigmaI/netI 0.0203
_diffrn_reflns_limit_h_max 8
_diffrn_reflns_limit_h_min -8
_diffrn_reflns_limit_k_max 17
_diffrn_reflns_limit_k_min -18
_diffrn_reflns_limit_l_max 19
_diffrn_reflns_limit_l_min -19
_diffrn_reflns_number 11637
_diffrn_reflns_theta_full 25.00
_diffrn_reflns_theta_max 28.00
_diffrn_reflns_theta_min 1.99
_diffrn_standards_number 0
_exptl_absorpt_coefficient_mu 0.268
_exptl_absorpt_correction_type none
_exptl_crystal_colour colourless
_exptl_crystal_density_diffrn 1.297
_exptl_crystal_density_method 'not measured'
_exptl_crystal_description needle
_exptl_crystal_F_000 560
_exptl_crystal_size_max 0.21
_exptl_crystal_size_mid 0.18
_exptl_crystal_size_min 0.16
_refine_diff_density_max 0.285
_refine_diff_density_min -0.153
_refine_ls_extinction_method none
_refine_ls_goodness_of_fit_ref 1.056
_refine_ls_hydrogen_treatment constr
_refine_ls_matrix_type full
_refine_ls_number_parameters 173
_refine_ls_number_reflns 3226
_refine_ls_number_restraints 0
_refine_ls_restrained_S_all 1.056
_refine_ls_R_factor_all 0.0454
_refine_ls_R_factor_gt 0.0404
_refine_ls_shift/su_max 0.000
_refine_ls_shift/su_mean 0.000
_refine_ls_structure_factor_coef Fsqd
_refine_ls_weighting_details 'calc w = 1/[\s^2^(Fo^2^)+(0.072P)^2^+0.603P] where P = (Fo^2^+2Fc^2^)/3'
_refine_ls_weighting_scheme calc
_refine_ls_wR_factor_gt 0.1144
_refine_ls_wR_factor_ref 0.1189
_reflns_number_gt 2772
_reflns_number_total 3226
_reflns_threshold_expression I>2\s(I)
_cod_data_source_file ob6479.cif
_cod_data_source_block I
_cod_original_sg_symbol_H-M 'P 21/n'
_cod_database_code 2205332
_cod_database_fobs_code 2205332

loop_
_symmetry_equiv_pos_as_xyz
'x, y, z'
'-x+1/2, y+1/2, -z+1/2'
'-x, -y, -z'
'x-1/2, -y-1/2, z-1/2'

loop_
_atom_site_label
_atom_site_fract_x
_atom_site_fract_y
_atom_site_fract_z
_atom_site_U_iso_or_equiv
_atom_site_adp_type
_atom_site_calc_flag
_atom_site_refinement_flags
_atom_site_occupancy
_atom_site_type_symbol
Cl 0.04783(6) 0.64908(3) 0.66648(3) 0.06984(17) Uani d . 1 Cl
C1 0.28157(19) 0.64440(8) 0.74030(9) 0.0463(3) Uani d . 1 C
C2 0.37457(17) 0.55848(8) 0.76409(8) 0.0402(3) Uani d . 1 C
C3 0.56042(18) 0.56153(8) 0.82352(8) 0.0417(3) Uani d . 1 C
H3 0.6293 0.5058 0.8412 0.050 Uiso calc R 1 H
C4 0.64539(19) 0.64664(8) 0.85712(9) 0.0445(3) Uani d . 1 C
C5 0.5364(2) 0.72726(9) 0.82734(11) 0.0567(4) Uani d . 1 C
H5 0.5910 0.7850 0.8486 0.068 Uiso calc R 1 H
C6 0.8425(2) 0.65190(9) 0.92185(9) 0.0473(3) Uani d . 1 C
C7 1.0024(2) 0.59250(11) 0.91307(10) 0.0554(3) Uani d . 1 C
H7 0.9868 0.5487 0.8660 0.066 Uiso calc R 1 H
C8 1.1866(2) 0.59776(13) 0.97410(12) 0.0685(4) Uani d . 1 C
H8 1.2934 0.5576 0.9675 0.082 Uiso calc R 1 H
C9 1.2114(3) 0.66168(13) 1.04382(12) 0.0744(5) Uani d . 1 C
H9 1.3347 0.6650 1.0846 0.089 Uiso calc R 1 H
C10 1.0544(3) 0.72062(14) 1.05330(13) 0.0834(6) Uani d . 1 C
H10 1.0714 0.7641 1.1006 0.100 Uiso calc R 1 H
C11 0.8693(3) 0.71620(12) 0.99295(12) 0.0702(4) Uani d . 1 C
H11 0.7631 0.7565 1.0003 0.084 Uiso calc R 1 H
C12 0.28171(18) 0.46560(8) 0.72800(8) 0.0424(3) Uani d . 1 C
H12 0.1326 0.4689 0.7220 0.051 Uiso calc R 1 H
C13 0.33676(19) 0.44400(8) 0.63619(9) 0.0466(3) Uani d . 1 C
C14 0.5523(2) 0.44191(10) 0.63342(12) 0.0609(4) Uani d . 1 C
C15 0.2015(3) 0.42616(13) 0.56195(11) 0.0678(4) Uani d . 1 C
H15A 0.2452 0.4122 0.5076 0.081 Uiso calc R 1 H
H15B 0.0625 0.4276 0.5640 0.081 Uiso calc R 1 H
N1 0.35696(18) 0.72696(8) 0.76970(9) 0.0570(3) Uani d . 1 N
N2 0.7231(2) 0.44242(12) 0.63327(15) 0.0917(6) Uani d . 1 N
O1 0.35812(17) 0.39561(7) 0.79181(7) 0.0643(3) Uani d . 1 O
H1 0.3007 0.3455 0.7766 0.096 Uiso calc R 1 H

loop_
_atom_site_aniso_label
_atom_site_aniso_U_11
_atom_site_aniso_U_22
_atom_site_aniso_U_33
_atom_site_aniso_U_12
_atom_site_aniso_U_13
_atom_site_aniso_U_23
Cl 0.0582(2) 0.0516(2) 0.0844(3) 0.00773(14) -0.0289(2) -0.00018(16)
C1 0.0435(6) 0.0373(6) 0.0524(7) 0.0026(4) -0.0070(5) -0.0001(5)
C2 0.0386(5) 0.0342(5) 0.0448(6) -0.0019(4) -0.0012(5) -0.0008(4)
C3 0.0401(6) 0.0341(5) 0.0475(6) -0.0007(4) -0.0016(5) 0.0001(4)
C4 0.0417(6) 0.0394(6) 0.0487(7) -0.0035(4) -0.0019(5) -0.0020(5)
C5 0.0579(8) 0.0349(6) 0.0691(9) -0.0022(5) -0.0110(6) -0.0068(6)
C6 0.0448(6) 0.0438(6) 0.0487(7) -0.0102(5) -0.0038(5) 0.0015(5)
C7 0.0454(7) 0.0651(8) 0.0528(7) -0.0047(6) 0.0007(6) 0.0030(6)
C8 0.0430(7) 0.0860(11) 0.0716(10) -0.0037(7) -0.0028(7) 0.0182(9)
C9 0.0613(9) 0.0804(11) 0.0685(10) -0.0240(8) -0.0237(8) 0.0153(8)
C10 0.0899(13) 0.0775(12) 0.0685(10) -0.0169(10) -0.0248(9) -0.0157(9)
C11 0.0676(9) 0.0658(9) 0.0682(10) -0.0024(7) -0.0119(8) -0.0160(8)
C12 0.0380(6) 0.0342(5) 0.0503(6) -0.0038(4) -0.0052(5) 0.0017(4)
C13 0.0403(6) 0.0376(6) 0.0590(7) -0.0008(4) 0.0005(5) -0.0048(5)
C14 0.0487(8) 0.0506(8) 0.0827(10) -0.0019(6) 0.0095(7) -0.0155(7)
C15 0.0600(8) 0.0836(11) 0.0561(8) -0.0071(8) 0.0001(7) -0.0122(8)
N1 0.0575(7) 0.0346(5) 0.0698(7) 0.0040(4) -0.0132(6) -0.0037(5)
N2 0.0516(8) 0.0826(11) 0.1437(16) -0.0007(7) 0.0249(9) -0.0236(10)
O1 0.0750(7) 0.0390(5) 0.0654(6) -0.0175(4) -0.0240(5) 0.0124(4)

loop_
_atom_type_symbol
_atom_type_description
_atom_type_scat_dispersion_real
_atom_type_scat_dispersion_imag
_atom_type_scat_source
C C 0.0033 0.0016 'International Tables Vol C Tables 4.2.6.8 and 6.1.1.4'
H H 0.0000 0.0000 'International Tables Vol C Tables 4.2.6.8 and 6.1.1.4'
N N 0.0061 0.0033 'International Tables Vol C Tables 4.2.6.8 and 6.1.1.4'
O O 0.0106 0.0060 'International Tables Vol C Tables 4.2.6.8 and 6.1.1.4'
Cl Cl 0.1484 0.1585 'International Tables Vol C Tables 4.2.6.8 and 6.1.1.4'

loop_
_geom_angle_atom_site_label_1
_geom_angle_atom_site_label_2
_geom_angle_atom_site_label_3
_geom_angle
_geom_angle_publ_flag
N1 C1 C2 124.95(11) ?
N1 C1 Cl 114.83(9) ?
C2 C1 Cl 120.22(9) ?
C1 C2 C3 116.22(10) ?
C1 C2 C12 122.83(10) ?
C3 C2 C12 120.95(10) ?
C2 C3 C4 121.05(11) ?
C2 C3 H3 119.5 ?
C4 C3 H3 119.5 ?
C5 C4 C3 116.67(11) ?
C5 C4 C6 121.13(11) ?
C3 C4 C6 122.20(11) ?
N1 C5 C4 123.87(12) ?
N1 C5 H5 118.1 ?
C4 C5 H5 118.1 ?
C7 C6 C11 118.62(13) ?
C7 C6 C4 120.82(12) ?
C11 C6 C4 120.56(13) ?
C6 C7 C8 120.48(15) ?
C6 C7 H7 119.8 ?
C8 C7 H7 119.8 ?
C9 C8 C7 120.37(17) ?
C9 C8 H8 119.8 ?
C7 C8 H8 119.8 ?
C10 C9 C8 119.68(15) ?
C10 C9 H9 120.2 ?
C8 C9 H9 120.2 ?
C9 C10 C11 120.67(17) ?
C9 C10 H10 119.7 ?
C11 C10 H10 119.7 ?
C6 C11 C10 120.18(17) ?
C6 C11 H11 119.9 ?
C10 C11 H11 119.9 ?
O1 C12 C13 110.62(10) y
O1 C12 C2 107.52(9) y
C13 C12 C2 110.49(10) ?
O1 C12 H12 109.4 ?
C13 C12 H12 109.4 ?
C2 C12 H12 109.4 ?
C15 C13 C14 120.27(14) ?
C15 C13 C12 124.07(13) ?
C14 C13 C12 115.65(12) ?
N2 C14 C13 177.84(18) ?
C13 C15 H15A 120.0 ?
C13 C15 H15B 120.0 ?
H15A C15 H15B 120.0 ?
C1 N1 C5 117.24(11) ?
C12 O1 H1 109.5 ?

loop_
_geom_bond_atom_site_label_1
_geom_bond_atom_site_label_2
_geom_bond_distance
_geom_bond_publ_flag
C1 N1 1.3201(16) y
C1 C2 1.3864(16) ?
C1 Cl 1.7376(13) y
C2 C3 1.3865(16) ?
C2 C12 1.5152(15) ?
C3 C4 1.3904(16) ?
C3 H3 0.9300 ?
C4 C5 1.3861(18) ?
C4 C6 1.4839(17) ?
C5 N1 1.3398(18) y
C5 H5 0.9300 ?
C6 C7 1.382(2) ?
C6 C11 1.387(2) ?
C7 C8 1.391(2) ?
C7 H7 0.9300 ?
C8 C9 1.368(3) ?
C8 H8 0.9300 ?
C9 C10 1.366(3) ?
C9 H9 0.9300 ?
C10 C11 1.390(2) ?
C10 H10 0.9300 ?
C11 H11 0.9300 ?
C12 O1 1.4074(14) y
C12 C13 1.5097(19) ?
C12 H12 0.9800 ?
C13 C15 1.3201(19) ?
C13 C14 1.4407(19) ?
C14 N2 1.136(2) y
C15 H15A 0.9300 ?
C15 H15B 0.9300 ?
O1 H1 0.8200 ?

loop_
_geom_hbond_atom_site_label_D
_geom_hbond_atom_site_label_H
_geom_hbond_atom_site_label_A
_geom_hbond_site_symmetry_A
_geom_hbond_distance_DH
_geom_hbond_distance_HA
_geom_hbond_distance_DA
_geom_hbond_angle_DHA
O1 H1 N1 2_546 0.82 2.04 2.8577(14) 175
C5 H5 N2 2_656 0.93 2.55 3.453(2) 165
C12 H12 Cl . 0.98 2.72 3.0909(12) 103
C8 H8 Cg 1_455 0.93 3.19 3.520(4) 103

loop_
_geom_torsion_atom_site_label_1
_geom_torsion_atom_site_label_2
_geom_torsion_atom_site_label_3
_geom_torsion_atom_site_label_4
_geom_torsion
N1 C1 C2 C3 0.2(2)
Cl C1 C2 C3 -179.83(10)
N1 C1 C2 C12 -179.73(13)
Cl C1 C2 C12 0.28(18)
C1 C2 C3 C4 0.46(19)
C12 C2 C3 C4 -179.65(11)
C2 C3 C4 C5 -0.8(2)
C2 C3 C4 C6 179.08(12)
C3 C4 C5 N1 0.5(2)
C6 C4 C5 N1 -179.35(14)
C5 C4 C6 C7 -141.73(15)
C3 C4 C6 C7 38.44(19)
C5 C4 C6 C11 38.8(2)
C3 C4 C6 C11 -141.04(15)
C11 C6 C7 C8 -0.4(2)
C4 C6 C7 C8 -179.90(13)
C6 C7 C8 C9 0.2(2)
C7 C8 C9 C10 -0.1(3)
C8 C9 C10 C11 0.1(3)
C7 C6 C11 C10 0.5(3)
C4 C6 C11 C10 179.96(16)
C9 C10 C11 C6 -0.3(3)
C1 C2 C12 O1 -154.54(13)
C3 C2 C12 O1 25.58(16)
C1 C2 C12 C13 84.65(15)
C3 C2 C12 C13 -95.24(13)
O1 C12 C13 C15 116.28(15)
C2 C12 C13 C15 -124.77(15)
O1 C12 C13 C14 -62.57(14)
C2 C12 C13 C14 56.37(14)
C15 C13 C14 N2 148(6)
C12 C13 C14 N2 -33(6)
C2 C1 N1 C5 -0.4(2)
Cl C1 N1 C5 179.56(12)
C4 C5 N1 C1 0.1(2)

loop_
_cod_related_entry_id
_cod_related_entry_database
_cod_related_entry_code
1 ChemSpider 9833805
